data_7707183
loop_
_publ_author_name
'Thomas, Fabian'
'Oster, Matthias'
'Sch\"on, Florian'
'G\"obgen, Kai C'
'Amarouch, Benedikt'
'Steden, Dominik'
'Hoffmann, Alexander'
'Herres-Pawlis, Sonja'

_publ_section_title
;
 A new generation of terminal copper nitrenes and their application in
 aromatic C-H amination reactions.
;
_journal_issue 19
_journal_name_full 'Dalton transactions (Cambridge, England : 2003)'
_journal_page_first 6444
_journal_page_last 6462
_journal_paper_doi 10.1039/d1dt00832c
_journal_volume 50
_journal_year 2021
_chemical_formula_moiety 'C70 H56 Cu2 N12, 2(F6 P), 4(C H Cl3)'
_chemical_formula_sum 'C74 H60 Cl12 Cu2 F12 N12 P2'
_chemical_formula_weight 1959.76
_space_group_crystal_system monoclinic
_space_group_IT_number 14
_space_group_name_Hall '-P 2ybc'
_space_group_name_H-M_alt 'P 1 21/c 1'
_atom_sites_solution_hydrogens geom
_audit_creation_method SHELXL-2018/3
_audit_update_record
;
2019-10-30 deposited with the CCDC.	2021-04-19 downloaded from the CCDC.
;
_cell_angle_alpha 90
_cell_angle_beta 96.14(3)
_cell_angle_gamma 90
_cell_formula_units_Z 2
_cell_length_a 11.877(2)
_cell_length_b 18.917(4)
_cell_length_c 18.418(4)
_cell_measurement_reflns_used 17229
_cell_measurement_temperature 100(2)
_cell_measurement_theta_max 30.78
_cell_measurement_theta_min 1.72
_cell_volume 4114.4(14)
_computing_cell_refinement
;
X-Area Recipe 1.33.0.0 (STOE, 2015)
;
_computing_data_collection
;
X-Area Pilatus3_SV 1.31.144.0 (STOE, 2018)
;
_computing_data_reduction
;
X-Area Integrate 1.73.0.0 (STOE, 2018)
X-Area LANA 1.72.3.0 (STOE, 2018)
;
_computing_molecular_graphics SHELXTL
_computing_publication_material
;
STOE & Cie GmbH, X-Area, software package for collecting single-crystal or
multi-domain crystal data on STOE area-detector diffractometers, for image 
processing, for the correction and scaling of reflection intensities and 
for outlier rejection, version 1.82, Darmstadt 2018
;
_computing_structure_refinement 'SHELXL-2018/3 (Sheldrick, 2018)'
_computing_structure_solution 'SHELXT 2014/5 (Sheldrick, 2014)'
_diffrn_ambient_temperature 100
_diffrn_detector Pilatus200K
_diffrn_detector_area_resol_mean 5.81
_diffrn_detector_type 'DECTRIS PILATUS 200K'
_diffrn_measured_fraction_theta_full 0.997
_diffrn_measured_fraction_theta_max 0.998
_diffrn_measurement_details ' 1202 frames, detector distance = 60 mm'
_diffrn_measurement_device 'Eulerian 4-circle diffractometer'
_diffrn_measurement_device_type 'STOE STADIVARI'
_diffrn_measurement_method 'rotation method, \w scans'
_diffrn_radiation_collimation '0.6 mm diameter'
_diffrn_radiation_monochromator 'Graded multilayer mirror'
_diffrn_radiation_polarisn_norm 270
_diffrn_radiation_probe x-ray
_diffrn_radiation_type 'Mo K\a'
_diffrn_radiation_wavelength 0.71073
_diffrn_reflns_av_R_equivalents 0.0881
_diffrn_reflns_av_unetI/netI 0.1938
_diffrn_reflns_Laue_measured_fraction_full 0.997
_diffrn_reflns_Laue_measured_fraction_max 0.998
_diffrn_reflns_limit_h_max 17
_diffrn_reflns_limit_h_min -16
_diffrn_reflns_limit_k_max 27
_diffrn_reflns_limit_k_min -20
_diffrn_reflns_limit_l_max 27
_diffrn_reflns_limit_l_min -27
_diffrn_reflns_number 50395
_diffrn_reflns_point_group_measured_fraction_full 0.997
_diffrn_reflns_point_group_measured_fraction_max 0.998
_diffrn_reflns_theta_full 25.242
_diffrn_reflns_theta_max 31.506
_diffrn_reflns_theta_min 2.033
_diffrn_source 'Genix Mo'
_diffrn_source_current 1.000
_diffrn_source_power 0.050
_diffrn_source_voltage 50
_exptl_absorpt_coefficient_mu 1.024
_exptl_absorpt_correction_T_max 0.2206
_exptl_absorpt_correction_T_min 0.1099
_exptl_absorpt_correction_type multi-scan
_exptl_absorpt_process_details
;
STOE X-Red32, absorption correction by Gaussian integration, analogous to
P. Coppens, "The Evaluation of Absorption and Extinction in Single-Crystal
Structure Analysis", published in: F. R. Ahmed (Editor), "Crystallographic
Computing", Munksgaard, Copenhagen (1970), 255 - 270.
Afterwards scaling of reflection intensities was performed within STOE LANA.
J. Koziskova, F. Hahn, J. Richter, J. Kozisek, "Comparison of different
absorption corrections on the model structure of tetrakis(\m~2~-acetato)-
diaqua-di-copper(II)", Acta Chimica Slovaca, vol. 9, no. 2, 2016, pp. 136 - 140.
Finally a spherical absorption correction was done within STOE LANA.
;
_exptl_crystal_colour colorless
_exptl_crystal_density_diffrn 1.582
_exptl_crystal_description block
_exptl_crystal_F_000 1976
_exptl_crystal_size_max 0.140
_exptl_crystal_size_mid 0.117
_exptl_crystal_size_min 0.100
_refine_diff_density_max 1.723
_refine_diff_density_min -1.130
_refine_diff_density_rms 0.090
_refine_ls_extinction_method none
_refine_ls_goodness_of_fit_ref 0.811
_refine_ls_hydrogen_treatment constr
_refine_ls_matrix_type full
_refine_ls_number_parameters 515
_refine_ls_number_reflns 13673
_refine_ls_number_restraints 0
_refine_ls_restrained_S_all 0.811
_refine_ls_R_factor_all 0.1335
_refine_ls_R_factor_gt 0.0503
_refine_ls_shift/su_max 0.001
_refine_ls_shift/su_mean 0.000
_refine_ls_structure_factor_coef Fsqd
_refine_ls_weighting_details 'w=1/[\s^2^(Fo^2^)+(0.0414P)^2^] where P=(Fo^2^+2Fc^2^)/3'
_refine_ls_weighting_scheme calc
_refine_ls_wR_factor_gt 0.0972
_refine_ls_wR_factor_ref 0.1073
_reflns_Friedel_coverage 0.000
_reflns_number_gt 5685
_reflns_number_total 13673
_reflns_threshold_expression 'I > 2\s(I)'
_cod_data_source_file d1dt00832c2.cif
_cod_data_source_block C5
_cod_depositor_comments 'Adding full bibliography for 7707179--7707183.cif.'
_cod_original_cell_volume 4114.2(15)
_cod_original_sg_symbol_H-M 'P 21/c'
_cod_database_code 7707183
_shelx_shelxl_version_number 2018/3
_shelx_space_group_comment
;
The symmetry employed for this shelxl refinement is uniquely defined
by the following loop, which should always be used as a source of
symmetry information in preference to the above space-group names.
They are only intended as comments.
;
_shelx_estimated_absorpt_t_min 0.870
_shelx_estimated_absorpt_t_max 0.905

loop_
_space_group_symop_operation_xyz
'x, y, z'
'-x, y+1/2, -z+1/2'
'-x, -y, -z'
'x, -y-1/2, z-1/2'

loop_
_atom_site_label
_atom_site_type_symbol
_atom_site_fract_x
_atom_site_fract_y
_atom_site_fract_z
_atom_site_U_iso_or_equiv
_atom_site_adp_type
_atom_site_occupancy
_atom_site_site_symmetry_order
_atom_site_calc_flag
_atom_site_refinement_flags_posn
_atom_site_refinement_flags_adp
_atom_site_refinement_flags_occupancy
_atom_site_disorder_assembly
_atom_site_disorder_group
Cu1 Cu 0.40419(3) 0.46964(2) 0.48277(2) 0.01517(9) Uani 1 1 d . . . . .
Cl1 Cl -0.10046(10) 0.57192(6) 0.03659(6) 0.0724(4) Uani 1 1 d . . . . .
C1 C 0.4322(2) 0.66393(13) 0.46936(14) 0.0131(6) Uani 1 1 d . . . . .
H1 H 0.408521 0.713736 0.457724 0.016 Uiso 1 1 calc R U . . .
N1 N 0.31395(18) 0.55126(11) 0.45624(12) 0.0156(5) Uani 1 1 d . . . . .
F1 F 0.15493(16) 0.71260(12) 0.25109(12) 0.0633(7) Uani 1 1 d . . . . .
P1 P 0.02211(7) 0.71906(4) 0.23097(5) 0.0266(2) Uani 1 1 d . . . . .
C2 C 0.3251(2) 0.62152(14) 0.45829(14) 0.0123(6) Uani 1 1 d . . . . .
N2 N 0.22214(18) 0.65327(11) 0.44256(13) 0.0185(6) Uani 1 1 d . . . . .
Cl2 Cl -0.13161(8) 0.45435(5) 0.13174(6) 0.0563(3) Uani 1 1 d . . . . .
F2 F 0.0034(2) 0.68080(11) 0.30325(11) 0.0637(7) Uani 1 1 d . . . . .
F6 F -0.10822(19) 0.72376(13) 0.20953(17) 0.1093(11) Uani 1 1 d . . . . .
N6 N 0.48406(18) 0.66593(11) 0.54506(12) 0.0113(5) Uani 1 1 d . . . . .
Cl6 Cl -0.10105(9) 0.85444(5) 0.02206(6) 0.0594(3) Uani 1 1 d . . . . .
C6 C 0.1918(2) 0.72844(14) 0.44365(17) 0.0237(7) Uani 1 1 d . . . . .
H6 H 0.167243 0.740423 0.491274 0.035 Uiso 1 1 calc R U . . .
H01D H 0.130010 0.737910 0.405197 0.035 Uiso 1 1 calc R U . . .
H01E H 0.257767 0.757178 0.435191 0.035 Uiso 1 1 calc R U . . .
F5 F 0.0511(3) 0.75457(13) 0.15632(13) 0.1017(10) Uani 1 1 d . . . . .
N5 N 0.54635(17) 0.61038(11) 0.57537(12) 0.0133(5) Uani 1 1 d . . . . .
Cl5 Cl -0.11496(7) 0.73133(5) -0.06994(5) 0.0402(2) Uani 1 1 d . . . . .
C5 C 0.1434(2) 0.60039(15) 0.43062(17) 0.0246(7) Uani 1 1 d . . . . .
H5 H 0.064151 0.606157 0.418785 0.030 Uiso 1 1 calc R U . . .
C17 C 0.3894(2) 0.76884(14) 0.32312(15) 0.0187(7) Uani 1 1 d . . . . .
H17 H 0.342658 0.728045 0.317147 0.022 Uiso 1 1 calc R U . . .
C15 C 0.8354(2) 0.55507(14) 0.33789(15) 0.0196(7) Uani 1 1 d . . . . .
H15 H 0.851242 0.603577 0.330314 0.024 Uiso 1 1 calc R U . . .
C10 C 0.7316(2) 0.53536(14) 0.36113(14) 0.0148(6) Uani 1 1 d . . . . .
C11 C 0.7091(2) 0.46418(14) 0.37056(15) 0.0173(6) Uani 1 1 d . . . . .
H11 H 0.637758 0.449949 0.384496 0.021 Uiso 1 1 calc R U . . .
C12 C 0.7901(2) 0.41390(15) 0.35973(15) 0.0212(7) Uani 1 1 d . . . . .
H12 H 0.774792 0.365421 0.367935 0.025 Uiso 1 1 calc R U . . .
C13 C 0.8930(3) 0.43328(15) 0.33710(16) 0.0234(7) Uani 1 1 d . . . . .
H13 H 0.948022 0.398381 0.329343 0.028 Uiso 1 1 calc R U . . .
C18 C 0.3446(3) 0.83475(15) 0.30386(16) 0.0233(7) Uani 1 1 d . . . . .
H18 H 0.267299 0.839135 0.284960 0.028 Uiso 1 1 calc R U . . .
C16 C 0.5023(2) 0.76218(14) 0.35112(14) 0.0143(6) Uani 1 1 d . . . . .
C14 C 0.9152(2) 0.50412(16) 0.32586(16) 0.0249(7) Uani 1 1 d . . . . .
H14 H 0.985364 0.517840 0.309828 0.030 Uiso 1 1 calc R U . . .
C19 C 0.4127(3) 0.89408(15) 0.31225(16) 0.0243(7) Uani 1 1 d . . . . .
H19 H 0.381790 0.939202 0.299206 0.029 Uiso 1 1 calc R U . . .
C20 C 0.5254(3) 0.88837(14) 0.33940(15) 0.0204(7) Uani 1 1 d . . . . .
H01I H 0.571734 0.929365 0.344683 0.024 Uiso 1 1 calc R U . . .
C21 C 0.5708(2) 0.82226(14) 0.35903(15) 0.0186(7) Uani 1 1 d . . . . .
H21 H 0.648258 0.818098 0.377733 0.022 Uiso 1 1 calc R U . . .
C22 C 0.4786(2) 0.71981(14) 0.59438(15) 0.0151(6) Uani 1 1 d . . . . .
C23 C 0.5402(2) 0.69767(14) 0.65775(15) 0.0174(6) Uani 1 1 d . . . . .
H23 H 0.552261 0.723179 0.702338 0.021 Uiso 1 1 calc R U . . .
C24 C 0.5816(2) 0.63028(13) 0.64387(15) 0.0132(6) Uani 1 1 d . . . . .
C25 C 0.6594(2) 0.58529(14) 0.69133(14) 0.0141(6) Uani 1 1 d . . . . .
C26 C 0.6385(2) 0.51365(14) 0.70093(15) 0.0186(7) Uani 1 1 d . . . . .
H26 H 0.572243 0.492334 0.676906 0.022 Uiso 1 1 calc R U . . .
C27 C 0.7154(3) 0.47356(15) 0.74602(16) 0.0235(7) Uani 1 1 d . . . . .
H27 H 0.701737 0.424561 0.752237 0.028 Uiso 1 1 calc R U . . .
C28 C 0.8110(3) 0.50408(17) 0.78170(17) 0.0286(8) Uani 1 1 d . . . . .
H01F H 0.863060 0.476122 0.812140 0.034 Uiso 1 1 calc R U . . .
C29 C 0.8312(2) 0.57544(16) 0.77324(17) 0.0255(7) Uani 1 1 d . . . . .
H29 H 0.896717 0.596646 0.798242 0.031 Uiso 1 1 calc R U . . .
C30 C 0.7556(2) 0.61600(15) 0.72823(15) 0.0193(7) Uani 1 1 d . . . . .
H30 H 0.769613 0.665030 0.722530 0.023 Uiso 1 1 calc R U . . .
C31 C 0.4144(2) 0.78587(14) 0.57767(15) 0.0161(6) Uani 1 1 d . . . . .
C32 C 0.3190(2) 0.79925(15) 0.61327(16) 0.0208(7) Uani 1 1 d . . . . .
H01G H 0.296594 0.766354 0.647950 0.025 Uiso 1 1 calc R U . . .
C33 C 0.2568(3) 0.86025(15) 0.59831(16) 0.0272(8) Uani 1 1 d . . . . .
H01H H 0.191099 0.868885 0.622159 0.033 Uiso 1 1 calc R U . . .
C34 C 0.2901(3) 0.90865(16) 0.54873(17) 0.0309(8) Uani 1 1 d . . . . .
H01J H 0.247191 0.950512 0.538439 0.037 Uiso 1 1 calc R U . . .
C35 C 0.3854(3) 0.89638(16) 0.51419(17) 0.0315(8) Uani 1 1 d . . . . .
H35 H 0.408621 0.930025 0.480510 0.038 Uiso 1 1 calc R U . . .
C36 C 0.4477(3) 0.83489(14) 0.52848(15) 0.0220(7) Uani 1 1 d . . . . .
H36 H 0.513233 0.826460 0.504414 0.026 Uiso 1 1 calc R U . . .
C37 C -0.1571(3) 0.5441(2) 0.1164(2) 0.0535(11) Uani 1 1 d . . . . .
H37 H -0.119129 0.571239 0.158781 0.064 Uiso 1 1 calc R U . . .
C38 C -0.1327(2) 0.76365(15) 0.01727(16) 0.0259(7) Uani 1 1 d . . . . .
H38 H -0.079251 0.738146 0.053920 0.031 Uiso 1 1 calc R U . . .
F3 F 0.02581(19) 0.79215(10) 0.27265(14) 0.0701(7) Uani 1 1 d . . . . .
N3 N 0.57470(18) 0.58475(11) 0.42271(12) 0.0126(5) Uani 1 1 d . . . . .
Cl3 Cl -0.30317(9) 0.56229(5) 0.10924(7) 0.0701(4) Uani 1 1 d . . . . .
C3 C 0.1998(2) 0.53891(15) 0.43883(16) 0.0213(7) Uani 1 1 d . . . . .
H3 H 0.165927 0.493453 0.433430 0.026 Uiso 1 1 calc R U . . .
F4 F 0.02012(16) 0.64534(10) 0.18937(12) 0.0559(6) Uani 1 1 d . . . . .
N4 N 0.51477(17) 0.64743(11) 0.41914(11) 0.0113(5) Uani 1 1 d . . . . .
Cl4 Cl -0.27130(7) 0.74978(5) 0.03860(5) 0.0359(2) Uani 1 1 d . . . . .
C9 C 0.6497(2) 0.59118(14) 0.37360(14) 0.0135(6) Uani 1 1 d . . . . .
C8 C 0.6381(2) 0.65801(14) 0.33963(15) 0.0161(6) Uani 1 1 d . . . . .
H8 H 0.681580 0.675866 0.303314 0.019 Uiso 1 1 calc R U . . .
C7 C 0.5528(2) 0.69190(14) 0.36882(15) 0.0143(6) Uani 1 1 d . . . . .

loop_
_atom_site_aniso_label
_atom_site_aniso_U_11
_atom_site_aniso_U_22
_atom_site_aniso_U_33
_atom_site_aniso_U_23
_atom_site_aniso_U_13
_atom_site_aniso_U_12
Cu1 0.01521(18) 0.01375(17) 0.01673(19) 0.00120(16) 0.00254(14) 0.00146(15)
Cl1 0.1072(10) 0.0545(7) 0.0586(8) -0.0066(6) 0.0234(7) -0.0346(7)
C1 0.0157(15) 0.0122(13) 0.0116(15) 0.0024(12) 0.0018(12) 0.0062(11)
N1 0.0126(13) 0.0163(13) 0.0179(13) 0.0020(10) 0.0016(10) 0.0006(10)
F1 0.0266(12) 0.0911(17) 0.0741(17) -0.0390(14) 0.0143(12) -0.0227(11)
P1 0.0304(5) 0.0207(4) 0.0267(5) 0.0043(4) -0.0060(4) -0.0055(4)
C2 0.0110(14) 0.0151(14) 0.0113(14) -0.0003(12) 0.0028(11) 0.0012(11)
N2 0.0118(13) 0.0155(12) 0.0282(15) 0.0007(11) 0.0024(11) 0.0028(10)
Cl2 0.0444(6) 0.0666(7) 0.0532(7) 0.0121(5) -0.0157(5) -0.0128(5)
F2 0.0967(18) 0.0586(14) 0.0372(13) 0.0104(11) 0.0129(13) -0.0411(13)
F6 0.0384(15) 0.100(2) 0.176(3) -0.055(2) -0.0521(17) 0.0396(14)
N6 0.0131(12) 0.0118(11) 0.0091(12) 0.0019(10) 0.0017(10) 0.0021(9)
Cl6 0.0796(8) 0.0347(5) 0.0646(7) 0.0013(5) 0.0113(6) -0.0238(5)
C6 0.0156(16) 0.0193(16) 0.036(2) 0.0001(14) 0.0020(14) 0.0058(13)
F5 0.170(3) 0.0816(19) 0.0462(16) 0.0304(14) -0.0235(17) -0.0566(18)
N5 0.0105(12) 0.0132(12) 0.0163(13) 0.0038(10) 0.0027(10) 0.0015(10)
Cl5 0.0243(5) 0.0692(6) 0.0283(5) -0.0085(5) 0.0090(4) -0.0030(4)
C5 0.0106(16) 0.0234(17) 0.039(2) 0.0018(15) -0.0003(14) -0.0040(13)
C17 0.0220(17) 0.0188(15) 0.0152(16) 0.0005(13) 0.0012(13) -0.0013(13)
C15 0.0200(17) 0.0146(14) 0.0252(18) -0.0013(13) 0.0072(14) -0.0023(12)
C10 0.0159(15) 0.0169(14) 0.0116(14) 0.0002(12) 0.0022(11) 0.0027(13)
C11 0.0168(15) 0.0193(15) 0.0161(15) -0.0029(13) 0.0026(12) 0.0003(13)
C12 0.0270(18) 0.0165(15) 0.0201(17) -0.0019(13) 0.0024(14) 0.0005(13)
C13 0.0228(18) 0.0251(17) 0.0228(18) -0.0086(14) 0.0041(14) 0.0103(14)
C18 0.0243(18) 0.0247(17) 0.0204(17) 0.0022(14) 0.0002(14) 0.0067(14)
C16 0.0203(16) 0.0160(14) 0.0079(14) 0.0014(12) 0.0071(12) 0.0007(12)
C14 0.0172(17) 0.0295(18) 0.0292(19) -0.0027(15) 0.0085(14) -0.0015(14)
C19 0.034(2) 0.0186(16) 0.0222(18) 0.0043(13) 0.0099(15) 0.0111(14)
C20 0.0314(19) 0.0156(15) 0.0157(16) 0.0023(13) 0.0093(14) -0.0027(13)
C21 0.0216(17) 0.0218(16) 0.0131(15) 0.0027(13) 0.0045(13) -0.0015(13)
C22 0.0169(16) 0.0165(15) 0.0129(15) -0.0006(12) 0.0064(12) -0.0008(12)
C23 0.0241(17) 0.0176(15) 0.0109(15) -0.0013(12) 0.0041(13) 0.0021(13)
C24 0.0122(15) 0.0142(14) 0.0141(15) 0.0015(12) 0.0051(12) 0.0004(11)
C25 0.0159(15) 0.0182(15) 0.0090(14) 0.0018(12) 0.0045(12) 0.0038(12)
C26 0.0247(17) 0.0196(16) 0.0118(15) -0.0020(12) 0.0025(13) -0.0015(13)
C27 0.0336(19) 0.0156(15) 0.0215(17) 0.0069(14) 0.0039(14) 0.0010(14)
C28 0.0253(18) 0.0324(18) 0.0266(19) 0.0117(16) -0.0036(15) 0.0088(15)
C29 0.0171(17) 0.0318(18) 0.0265(18) 0.0071(15) -0.0026(14) -0.0010(14)
C30 0.0177(16) 0.0187(15) 0.0216(17) 0.0041(13) 0.0031(13) -0.0022(12)
C31 0.0219(16) 0.0159(14) 0.0102(15) -0.0029(12) 0.0003(12) 0.0050(12)
C32 0.0235(17) 0.0208(16) 0.0190(17) -0.0028(13) 0.0060(14) 0.0033(13)
C33 0.0307(19) 0.0286(18) 0.0233(18) -0.0061(15) 0.0078(15) 0.0112(15)
C34 0.046(2) 0.0260(18) 0.0204(18) 0.0042(15) 0.0036(16) 0.0244(16)
C35 0.052(2) 0.0249(18) 0.0182(18) 0.0069(14) 0.0076(17) 0.0115(16)
C36 0.0298(18) 0.0204(16) 0.0170(16) 0.0036(13) 0.0087(14) 0.0096(14)
C37 0.048(3) 0.061(3) 0.050(3) -0.004(2) 0.000(2) -0.029(2)
C38 0.0253(18) 0.0302(18) 0.0224(17) 0.0020(15) 0.0032(14) -0.0035(14)
F3 0.0723(17) 0.0261(12) 0.112(2) -0.0255(13) 0.0087(15) 0.0047(11)
N3 0.0138(13) 0.0119(11) 0.0123(12) 0.0016(10) 0.0032(10) 0.0016(10)
Cl3 0.0580(7) 0.0410(6) 0.1099(10) 0.0143(6) 0.0025(7) -0.0116(5)
C3 0.0168(16) 0.0172(15) 0.0295(18) 0.0023(14) 0.0008(14) -0.0072(13)
F4 0.0473(13) 0.0504(13) 0.0725(16) -0.0373(12) 0.0178(12) -0.0246(10)
N4 0.0122(12) 0.0125(11) 0.0097(12) 0.0009(10) 0.0041(10) 0.0006(10)
Cl4 0.0224(4) 0.0508(5) 0.0365(5) -0.0062(4) 0.0131(4) -0.0018(4)
C9 0.0108(15) 0.0197(15) 0.0102(14) -0.0019(12) 0.0019(12) -0.0023(12)
C8 0.0171(16) 0.0185(15) 0.0139(15) 0.0031(13) 0.0079(12) -0.0025(12)
C7 0.0165(16) 0.0142(14) 0.0121(15) 0.0027(12) 0.0003(12) -0.0009(12)

loop_
_atom_type_symbol
_atom_type_description
_atom_type_scat_dispersion_real
_atom_type_scat_dispersion_imag
_atom_type_scat_source
C C 0.0033 0.0016 'International Tables Vol C Tables 4.2.6.8 and 6.1.1.4'
H H 0.0000 0.0000 'International Tables Vol C Tables 4.2.6.8 and 6.1.1.4'
N N 0.0061 0.0033 'International Tables Vol C Tables 4.2.6.8 and 6.1.1.4'
F F 0.0171 0.0103 'International Tables Vol C Tables 4.2.6.8 and 6.1.1.4'
P P 0.1023 0.0942 'International Tables Vol C Tables 4.2.6.8 and 6.1.1.4'
Cu Cu 0.3201 1.2651 'International Tables Vol C Tables 4.2.6.8 and 6.1.1.4'
Cl Cl 0.1484 0.1585 'International Tables Vol C Tables 4.2.6.8 and 6.1.1.4'

loop_
_geom_angle_atom_site_label_1
_geom_angle_atom_site_label_2
_geom_angle_atom_site_label_3
_geom_angle
_geom_angle_site_symmetry_1
_geom_angle_site_symmetry_3
_geom_angle_publ_flag
N1 Cu1 N5 132.04(10) . 3_666 ?
N1 Cu1 N3 130.35(9) . 3_666 ?
N5 Cu1 N3 93.46(9) 3_666 3_666 ?
N1 Cu1 Cu1 99.19(7) . 3_666 ?
N5 Cu1 Cu1 99.74(7) 3_666 3_666 ?
N3 Cu1 Cu1 89.42(7) 3_666 3_666 ?
N4 C1 N6 111.6(2) . . ?
N4 C1 C2 114.8(2) . . ?
N6 C1 C2 114.1(2) . . ?
N4 C1 H1 105.1 . . ?
N6 C1 H1 105.1 . . ?
C2 C1 H1 105.1 . . ?
C2 N1 C3 105.5(2) . . ?
C2 N1 Cu1 138.13(19) . . ?
C3 N1 Cu1 115.63(17) . . ?
F2 P1 F6 90.84(16) . . ?
F2 P1 F3 89.45(13) . . ?
F6 P1 F3 92.78(13) . . ?
F2 P1 F1 89.63(13) . . ?
F6 P1 F1 178.38(14) . . ?
F3 P1 F1 88.78(12) . . ?
F2 P1 F4 90.47(12) . . ?
F6 P1 F4 87.98(12) . . ?
F3 P1 F4 179.24(13) . . ?
F1 P1 F4 90.46(11) . . ?
F2 P1 F5 175.08(16) . . ?
F6 P1 F5 93.28(17) . . ?
F3 P1 F5 93.02(13) . . ?
F1 P1 F5 86.18(14) . . ?
F4 P1 F5 87.00(13) . . ?
N1 C2 N2 110.3(2) . . ?
N1 C2 C1 128.1(2) . . ?
N2 C2 C1 121.4(2) . . ?
C2 N2 C5 107.0(2) . . ?
C2 N2 C6 129.7(2) . . ?
C5 N2 C6 123.0(2) . . ?
N5 N6 C22 111.2(2) . . ?
N5 N6 C1 121.5(2) . . ?
C22 N6 C1 127.3(2) . . ?
N2 C6 H6 109.5 . . ?
N2 C6 H01D 109.5 . . ?
H6 C6 H01D 109.5 . . ?
N2 C6 H01E 109.5 . . ?
H6 C6 H01E 109.5 . . ?
H01D C6 H01E 109.5 . . ?
C24 N5 N6 105.6(2) . . ?
C24 N5 Cu1 130.03(18) . 3_666 ?
N6 N5 Cu1 123.02(17) . 3_666 ?
C3 C5 N2 106.9(2) . . ?
C3 C5 H5 126.5 . . ?
N2 C5 H5 126.5 . . ?
C18 C17 C16 120.3(3) . . ?
C18 C17 H17 119.8 . . ?
C16 C17 H17 119.8 . . ?
C14 C15 C10 120.2(3) . . ?
C14 C15 H15 119.9 . . ?
C10 C15 H15 119.9 . . ?
C11 C10 C15 119.1(2) . . ?
C11 C10 C9 122.5(2) . . ?
C15 C10 C9 118.4(2) . . ?
C12 C11 C10 120.2(3) . . ?
C12 C11 H11 119.9 . . ?
C10 C11 H11 119.9 . . ?
C11 C12 C13 120.8(3) . . ?
C11 C12 H12 119.6 . . ?
C13 C12 H12 119.6 . . ?
C12 C13 C14 119.3(3) . . ?
C12 C13 H13 120.4 . . ?
C14 C13 H13 120.4 . . ?
C19 C18 C17 119.8(3) . . ?
C19 C18 H18 120.1 . . ?
C17 C18 H18 120.1 . . ?
C17 C16 C21 119.6(3) . . ?
C17 C16 C7 121.0(2) . . ?
C21 C16 C7 119.3(3) . . ?
C13 C14 C15 120.3(3) . . ?
C13 C14 H14 119.8 . . ?
C15 C14 H14 119.8 . . ?
C20 C19 C18 120.6(3) . . ?
C20 C19 H19 119.7 . . ?
C18 C19 H19 119.7 . . ?
C19 C20 C21 119.8(3) . . ?
C19 C20 H01I 120.1 . . ?
C21 C20 H01I 120.1 . . ?
C20 C21 C16 119.8(3) . . ?
C20 C21 H21 120.1 . . ?
C16 C21 H21 120.1 . . ?
N6 C22 C23 106.1(2) . . ?
N6 C22 C31 123.4(2) . . ?
C23 C22 C31 130.5(3) . . ?
C22 C23 C24 106.7(2) . . ?
C22 C23 H23 126.6 . . ?
C24 C23 H23 126.6 . . ?
N5 C24 C23 110.3(2) . . ?
N5 C24 C25 120.6(2) . . ?
C23 C24 C25 128.9(2) . . ?
C26 C25 C30 119.5(2) . . ?
C26 C25 C24 121.9(2) . . ?
C30 C25 C24 118.6(2) . . ?
C27 C26 C25 119.4(3) . . ?
C27 C26 H26 120.3 . . ?
C25 C26 H26 120.3 . . ?
C28 C27 C26 120.8(3) . . ?
C28 C27 H27 119.6 . . ?
C26 C27 H27 119.6 . . ?
C27 C28 C29 120.0(3) . . ?
C27 C28 H01F 120.0 . . ?
C29 C28 H01F 120.0 . . ?
C28 C29 C30 119.9(3) . . ?
C28 C29 H29 120.0 . . ?
C30 C29 H29 120.0 . . ?
C29 C30 C25 120.4(3) . . ?
C29 C30 H30 119.8 . . ?
C25 C30 H30 119.8 . . ?
C36 C31 C32 119.4(3) . . ?
C36 C31 C22 121.8(3) . . ?
C32 C31 C22 118.9(3) . . ?
C33 C32 C31 120.2(3) . . ?
C33 C32 H01G 119.9 . . ?
C31 C32 H01G 119.9 . . ?
C34 C33 C32 120.1(3) . . ?
C34 C33 H01H 120.0 . . ?
C32 C33 H01H 120.0 . . ?
C35 C34 C33 120.1(3) . . ?
C35 C34 H01J 119.9 . . ?
C33 C34 H01J 119.9 . . ?
C34 C35 C36 120.1(3) . . ?
C34 C35 H35 120.0 . . ?
C36 C35 H35 120.0 . . ?
C31 C36 C35 120.2(3) . . ?
C31 C36 H36 119.9 . . ?
C35 C36 H36 119.9 . . ?
Cl2 C37 Cl3 110.81(19) . . ?
Cl2 C37 Cl1 110.5(2) . . ?
Cl3 C37 Cl1 109.9(2) . . ?
Cl2 C37 H37 108.5 . . ?
Cl3 C37 H37 108.5 . . ?
Cl1 C37 H37 108.5 . . ?
Cl5 C38 Cl4 111.18(16) . . ?
Cl5 C38 Cl6 109.92(16) . . ?
Cl4 C38 Cl6 109.64(17) . . ?
Cl5 C38 H38 108.7 . . ?
Cl4 C38 H38 108.7 . . ?
Cl6 C38 H38 108.7 . . ?
C9 N3 N4 105.4(2) . . ?
C9 N3 Cu1 126.79(18) . 3_666 ?
N4 N3 Cu1 119.71(16) . 3_666 ?
C5 C3 N1 110.2(2) . . ?
C5 C3 H3 124.9 . . ?
N1 C3 H3 124.9 . . ?
C7 N4 N3 110.8(2) . . ?
C7 N4 C1 126.6(2) . . ?
N3 N4 C1 122.3(2) . . ?
N3 C9 C8 109.9(2) . . ?
N3 C9 C10 122.6(2) . . ?
C8 C9 C10 127.5(2) . . ?
C7 C8 C9 106.8(2) . . ?
C7 C8 H8 126.6 . . ?
C9 C8 H8 126.6 . . ?
C8 C7 N4 107.1(2) . . ?
C8 C7 C16 129.7(3) . . ?
N4 C7 C16 123.2(2) . . ?

loop_
_geom_bond_atom_site_label_1
_geom_bond_atom_site_label_2
_geom_bond_distance
_geom_bond_site_symmetry_2
_geom_bond_publ_flag
Cu1 N1 1.913(2) . ?
Cu1 N5 1.979(2) 3_666 ?
Cu1 N3 2.014(2) 3_666 ?
Cu1 Cu1 2.5676(8) 3_666 ?
Cl1 C37 1.761(4) . ?
C1 N4 1.452(3) . ?
C1 N6 1.463(3) . ?
C1 C2 1.499(4) . ?
C1 H1 1.0000 . ?
N1 C2 1.336(3) . ?
N1 C3 1.379(3) . ?
F1 P1 1.586(2) . ?
P1 F2 1.552(2) . ?
P1 F6 1.559(2) . ?
P1 F3 1.580(2) . ?
P1 F4 1.590(2) . ?
P1 F5 1.600(2) . ?
C2 N2 1.366(3) . ?
N2 C5 1.371(3) . ?
N2 C6 1.468(3) . ?
Cl2 C37 1.743(4) . ?
N6 N5 1.369(3) . ?
N6 C22 1.371(3) . ?
Cl6 C38 1.758(3) . ?
C6 H6 0.9800 . ?
C6 H01D 0.9800 . ?
C6 H01E 0.9800 . ?
N5 C24 1.340(3) . ?
Cl5 C38 1.752(3) . ?
C5 C3 1.342(4) . ?
C5 H5 0.9500 . ?
C17 C18 1.387(4) . ?
C17 C16 1.390(4) . ?
C17 H17 0.9500 . ?
C15 C14 1.386(4) . ?
C15 C10 1.397(4) . ?
C15 H15 0.9500 . ?
C10 C11 1.388(3) . ?
C10 C9 1.471(4) . ?
C11 C12 1.382(4) . ?
C11 H11 0.9500 . ?
C12 C13 1.383(4) . ?
C12 H12 0.9500 . ?
C13 C14 1.385(4) . ?
C13 H13 0.9500 . ?
C18 C19 1.382(4) . ?
C18 H18 0.9500 . ?
C16 C21 1.397(4) . ?
C16 C7 1.481(4) . ?
C14 H14 0.9500 . ?
C19 C20 1.382(4) . ?
C19 H19 0.9500 . ?
C20 C21 1.394(4) . ?
C20 H01I 0.9500 . ?
C21 H21 0.9500 . ?
C22 C23 1.375(4) . ?
C22 C31 1.479(4) . ?
C23 C24 1.400(3) . ?
C23 H23 0.9500 . ?
C24 C25 1.473(4) . ?
C25 C26 1.392(4) . ?
C25 C30 1.393(4) . ?
C26 C27 1.392(4) . ?
C26 H26 0.9500 . ?
C27 C28 1.376(4) . ?
C27 H27 0.9500 . ?
C28 C29 1.383(4) . ?
C28 H01F 0.9500 . ?
C29 C30 1.386(4) . ?
C29 H29 0.9500 . ?
C30 H30 0.9500 . ?
C31 C36 1.383(4) . ?
C31 C32 1.392(4) . ?
C32 C33 1.382(4) . ?
C32 H01G 0.9500 . ?
C33 C34 1.381(4) . ?
C33 H01H 0.9500 . ?
C34 C35 1.376(4) . ?
C34 H01J 0.9500 . ?
C35 C36 1.388(4) . ?
C35 H35 0.9500 . ?
C36 H36 0.9500 . ?
C37 Cl3 1.759(4) . ?
C37 H37 1.0000 . ?
C38 Cl4 1.752(3) . ?
C38 H38 1.0000 . ?
N3 C9 1.341(3) . ?
N3 N4 1.381(3) . ?
C3 H3 0.9500 . ?
N4 C7 1.364(3) . ?
C9 C8 1.411(4) . ?
C8 C7 1.357(4) . ?
C8 H8 0.9500 . ?

loop_
_geom_hbond_atom_site_label_D
_geom_hbond_atom_site_label_H
_geom_hbond_atom_site_label_A
_geom_hbond_distance_DH
_geom_hbond_distance_HA
_geom_hbond_distance_DA
_geom_hbond_angle_DHA
_geom_hbond_site_symmetry_A
_geom_hbond_publ_flag
C6 H01D F2 0.98 2.52 3.356(4) 143.2 . yes
C37 H37 F4 1.00 2.20 3.049(4) 142.4 . yes
C38 H38 F5 1.00 2.33 3.187(4) 143.2 . yes

loop_
_geom_torsion_atom_site_label_1
_geom_torsion_atom_site_label_2
_geom_torsion_atom_site_label_3
_geom_torsion_atom_site_label_4
_geom_torsion
_geom_torsion_site_symmetry_1
_geom_torsion_site_symmetry_2
_geom_torsion_site_symmetry_3
_geom_torsion_site_symmetry_4
_geom_torsion_publ_flag
C3 N1 C2 N2 -0.2(3) . . . . ?
Cu1 N1 C2 N2 -169.3(2) . . . . ?
C3 N1 C2 C1 -175.2(3) . . . . ?
Cu1 N1 C2 C1 15.7(5) . . . . ?
N4 C1 C2 N1 54.2(4) . . . . ?
N6 C1 C2 N1 -76.5(3) . . . . ?
N4 C1 C2 N2 -120.3(3) . . . . ?
N6 C1 C2 N2 109.0(3) . . . . ?
N1 C2 N2 C5 0.3(3) . . . . ?
C1 C2 N2 C5 175.7(2) . . . . ?
N1 C2 N2 C6 175.0(3) . . . . ?
C1 C2 N2 C6 -9.6(4) . . . . ?
N4 C1 N6 N5 -53.6(3) . . . . ?
C2 C1 N6 N5 78.5(3) . . . . ?
N4 C1 N6 C22 126.7(3) . . . . ?
C2 C1 N6 C22 -101.2(3) . . . . ?
C22 N6 N5 C24 -1.0(3) . . . . ?
C1 N6 N5 C24 179.2(2) . . . . ?
C22 N6 N5 Cu1 -169.01(17) . . . 3_666 ?
C1 N6 N5 Cu1 11.2(3) . . . 3_666 ?
C2 N2 C5 C3 -0.4(3) . . . . ?
C6 N2 C5 C3 -175.4(3) . . . . ?
C14 C15 C10 C11 -1.2(4) . . . . ?
C14 C15 C10 C9 179.7(3) . . . . ?
C15 C10 C11 C12 2.4(4) . . . . ?
C9 C10 C11 C12 -178.5(3) . . . . ?
C10 C11 C12 C13 -2.1(4) . . . . ?
C11 C12 C13 C14 0.6(4) . . . . ?
C16 C17 C18 C19 0.3(4) . . . . ?
C18 C17 C16 C21 -0.7(4) . . . . ?
C18 C17 C16 C7 -177.2(3) . . . . ?
C12 C13 C14 C15 0.7(5) . . . . ?
C10 C15 C14 C13 -0.3(4) . . . . ?
C17 C18 C19 C20 0.3(4) . . . . ?
C18 C19 C20 C21 -0.4(4) . . . . ?
C19 C20 C21 C16 0.0(4) . . . . ?
C17 C16 C21 C20 0.5(4) . . . . ?
C7 C16 C21 C20 177.1(2) . . . . ?
N5 N6 C22 C23 0.4(3) . . . . ?
C1 N6 C22 C23 -179.8(2) . . . . ?
N5 N6 C22 C31 -178.3(2) . . . . ?
C1 N6 C22 C31 1.4(4) . . . . ?
N6 C22 C23 C24 0.3(3) . . . . ?
C31 C22 C23 C24 178.9(3) . . . . ?
N6 N5 C24 C23 1.2(3) . . . . ?
Cu1 N5 C24 C23 168.03(18) 3_666 . . . ?
N6 N5 C24 C25 -175.0(2) . . . . ?
Cu1 N5 C24 C25 -8.2(4) 3_666 . . . ?
C22 C23 C24 N5 -1.0(3) . . . . ?
C22 C23 C24 C25 174.9(3) . . . . ?
N5 C24 C25 C26 -50.4(4) . . . . ?
C23 C24 C25 C26 134.1(3) . . . . ?
N5 C24 C25 C30 130.5(3) . . . . ?
C23 C24 C25 C30 -45.0(4) . . . . ?
C30 C25 C26 C27 -1.4(4) . . . . ?
C24 C25 C26 C27 179.5(3) . . . . ?
C25 C26 C27 C28 0.7(4) . . . . ?
C26 C27 C28 C29 0.3(5) . . . . ?
C27 C28 C29 C30 -0.6(5) . . . . ?
C28 C29 C30 C25 -0.1(4) . . . . ?
C26 C25 C30 C29 1.1(4) . . . . ?
C24 C25 C30 C29 -179.8(3) . . . . ?
N6 C22 C31 C36 -68.3(4) . . . . ?
C23 C22 C31 C36 113.3(4) . . . . ?
N6 C22 C31 C32 112.5(3) . . . . ?
C23 C22 C31 C32 -65.9(4) . . . . ?
C36 C31 C32 C33 1.4(4) . . . . ?
C22 C31 C32 C33 -179.4(3) . . . . ?
C31 C32 C33 C34 -0.9(5) . . . . ?
C32 C33 C34 C35 -0.1(5) . . . . ?
C33 C34 C35 C36 0.7(5) . . . . ?
C32 C31 C36 C35 -0.8(4) . . . . ?
C22 C31 C36 C35 -179.9(3) . . . . ?
C34 C35 C36 C31 -0.2(5) . . . . ?
N2 C5 C3 N1 0.2(4) . . . . ?
C2 N1 C3 C5 0.0(3) . . . . ?
Cu1 N1 C3 C5 171.9(2) . . . . ?
C9 N3 N4 C7 -0.3(3) . . . . ?
Cu1 N3 N4 C7 150.47(17) 3_666 . . . ?
C9 N3 N4 C1 -173.9(2) . . . . ?
Cu1 N3 N4 C1 -23.2(3) 3_666 . . . ?
N6 C1 N4 C7 -111.7(3) . . . . ?
C2 C1 N4 C7 116.5(3) . . . . ?
N6 C1 N4 N3 60.9(3) . . . . ?
C2 C1 N4 N3 -70.9(3) . . . . ?
N4 N3 C9 C8 0.6(3) . . . . ?
Cu1 N3 C9 C8 -147.41(19) 3_666 . . . ?
N4 N3 C9 C10 179.2(2) . . . . ?
Cu1 N3 C9 C10 31.1(4) 3_666 . . . ?
C11 C10 C9 N3 30.4(4) . . . . ?
C15 C10 C9 N3 -150.6(3) . . . . ?
C11 C10 C9 C8 -151.3(3) . . . . ?
C15 C10 C9 C8 27.7(4) . . . . ?
N3 C9 C8 C7 -0.7(3) . . . . ?
C10 C9 C8 C7 -179.2(3) . . . . ?
C9 C8 C7 N4 0.5(3) . . . . ?
C9 C8 C7 C16 -177.4(3) . . . . ?
N3 N4 C7 C8 -0.1(3) . . . . ?
C1 N4 C7 C8 173.2(2) . . . . ?
N3 N4 C7 C16 177.9(2) . . . . ?
C1 N4 C7 C16 -8.8(4) . . . . ?
C17 C16 C7 C8 116.9(3) . . . . ?
C21 C16 C7 C8 -59.7(4) . . . . ?
C17 C16 C7 N4 -60.7(4) . . . . ?
C21 C16 C7 N4 122.8(3) . . . . ?
